data_4069419
loop_
_publ_author_name
'Au, Richard H. W.'
'Jennings, Michael C.'
'Puddephatt, Richard J.'

_publ_section_title
;
 Binuclear Platinum(IV) Complexes with Bridging Amidoalkyl Groups and
 Their Self-Assembly through Hydrogen Bonding
;
_journal_issue 13
_journal_name_full Organometallics
_journal_page_first 3734
_journal_paper_doi 10.1021/om9001878
_journal_volume 28
_journal_year 2009
_chemical_formula_moiety 'C62 H78 I2 N6 O2 Pt2, C3 O1'
_chemical_formula_sum 'C65 H78 I2 N6 O3 Pt2'
_chemical_formula_weight 1635.31
_chemical_name_systematic
; 
 ? 
;
_space_group_IT_number 15
_symmetry_cell_setting monoclinic
_symmetry_space_group_name_Hall '-C 2yc'
_symmetry_space_group_name_H-M 'C 1 2/c 1'
_atom_sites_solution_hydrogens geom
_atom_sites_solution_primary direct
_atom_sites_solution_secondary difmap
_audit_creation_method SHELXL-97
_cell_angle_alpha 90.00
_cell_angle_beta 95.601(3)
_cell_angle_gamma 90.00
_cell_formula_units_Z 4
_cell_length_a 42.325(2)
_cell_length_b 14.9464(7)
_cell_length_c 10.2716(5)
_cell_measurement_reflns_used 174558
_cell_measurement_temperature 150(2)
_cell_measurement_theta_max 27.48
_cell_measurement_theta_min 2.04
_cell_volume 6466.9(5)
_computing_cell_refinement 'DENZO-SMN (Otwinowski & Minor, 1997)'
_computing_data_collection 'COLLECT (Nonius, 1997-2001)'
_computing_data_reduction DENZO-SMN
_computing_molecular_graphics 'SHELXTL/PC (Sheldrick, 2001)'
_computing_publication_material SHELXTL/PC
_computing_structure_refinement 'SHELXL-97 (Sheldrick, 1997)'
_computing_structure_solution 'SHELXS-97 (Sheldrick, 1997)'
_diffrn_ambient_temperature 150(2)
_diffrn_measured_fraction_theta_full 0.978
_diffrn_measured_fraction_theta_max 0.978
_diffrn_measurement_device_type 'Nonius Kappa-CCD'
_diffrn_measurement_method '\f scans, and \w scans with \k offsets'
_diffrn_radiation_monochromator graphite
_diffrn_radiation_source 'fine-focus sealed tube'
_diffrn_radiation_type MoK\a
_diffrn_radiation_wavelength 0.71073
_diffrn_reflns_av_R_equivalents 0.056
_diffrn_reflns_av_sigmaI/netI 0.0431
_diffrn_reflns_limit_h_max 52
_diffrn_reflns_limit_h_min -52
_diffrn_reflns_limit_k_max 18
_diffrn_reflns_limit_k_min -18
_diffrn_reflns_limit_l_max 12
_diffrn_reflns_limit_l_min -12
_diffrn_reflns_number 27333
_diffrn_reflns_theta_full 26.37
_diffrn_reflns_theta_max 26.37
_diffrn_reflns_theta_min 2.71
_diffrn_standards_number 0
_exptl_absorpt_coefficient_mu 5.324
_exptl_absorpt_correction_T_max 0.8784
_exptl_absorpt_correction_T_min 0.2981
_exptl_absorpt_correction_type multi-scan
_exptl_absorpt_process_details 'DENZO-SMN (Otwinowski & Minor, 1997)'
_exptl_crystal_colour colourless
_exptl_crystal_density_diffrn 1.680
_exptl_crystal_density_method 'not measured'
_exptl_crystal_description plate
_exptl_crystal_F_000 3184
_exptl_crystal_size_max 0.30
_exptl_crystal_size_mid 0.28
_exptl_crystal_size_min 0.03
_refine_diff_density_max 1.600
_refine_diff_density_min -2.235
_refine_diff_density_rms 0.202
_refine_ls_extinction_method none
_refine_ls_goodness_of_fit_ref 1.076
_refine_ls_hydrogen_treatment constr
_refine_ls_matrix_type full
_refine_ls_number_parameters 364
_refine_ls_number_reflns 6482
_refine_ls_number_restraints 8
_refine_ls_restrained_S_all 1.075
_refine_ls_R_factor_all 0.0697
_refine_ls_R_factor_gt 0.0524
_refine_ls_shift/su_max 0.000
_refine_ls_shift/su_mean 0.000
_refine_ls_structure_factor_coef Fsqd
_refine_ls_weighting_details 'calc w=1/[\s^2^(Fo^2^)+(0.0708P)^2^+127.4708P] where P=(Fo^2^+2Fc^2^)/3'
_refine_ls_weighting_scheme calc
_refine_ls_wR_factor_gt 0.1368
_refine_ls_wR_factor_ref 0.1503
_reflns_number_gt 5254
_reflns_number_total 6482
_reflns_threshold_expression I>2\s(I)
_cod_data_source_file om9001878_si_001.cif
_cod_data_source_block 11b
_cod_depositor_comments
;
The following automatic conversions were performed:

'_symmetry_cell_setting' value 'Monoclinic' changed to 'monoclinic'
according to /home/saulius/struct/CIF-dictionaries/cif_core.dic
dictionary named 'cif_core.dic' version 2.4.2 from 2011-04-26.

Automatic conversion script
Id: cif_fix_values 1715 2011-07-08 13:25:40Z adriana 
;
_cod_original_sg_symbol_H-M 'C 2/c'
_cod_database_code 4069419

loop_
_symmetry_equiv_pos_as_xyz
'x, y, z'
'-x, y, -z+1/2'
'x+1/2, y+1/2, z'
'-x+1/2, y+1/2, -z+1/2'
'-x, -y, -z'
'x, -y, z-1/2'
'-x+1/2, -y+1/2, -z'
'x+1/2, -y+1/2, z-1/2'

loop_
_atom_site_label
_atom_site_type_symbol
_atom_site_fract_x
_atom_site_fract_y
_atom_site_fract_z
_atom_site_U_iso_or_equiv
_atom_site_adp_type
_atom_site_occupancy
_atom_site_symmetry_multiplicity
_atom_site_calc_flag
_atom_site_refinement_flags
_atom_site_disorder_group
Pt Pt 0.120617(8) 0.36316(2) 0.12452(3) 0.03049(13) Uani 1 1 d . .
I I 0.167323(17) 0.33219(4) 0.32724(6) 0.04329(19) Uani 1 1 d . .
C1 C 0.1198(3) 0.5004(6) 0.1545(10) 0.045(2) Uani 1 1 d . .
H1A H 0.0988 0.5183 0.1774 0.068 Uiso 1 1 calc R .
H1B H 0.1244 0.5312 0.0743 0.068 Uiso 1 1 calc R .
H1C H 0.1359 0.5164 0.2259 0.068 Uiso 1 1 calc R .
C2 C 0.0864(3) 0.3567(7) 0.2544(10) 0.042(2) Uani 1 1 d . .
H2A H 0.0930 0.3929 0.3318 0.063 Uiso 1 1 calc R .
H2B H 0.0836 0.2944 0.2807 0.063 Uiso 1 1 calc R .
H2C H 0.0662 0.3797 0.2122 0.063 Uiso 1 1 calc R .
N11 N 0.12482(17) 0.2226(5) 0.0776(7) 0.0295(15) Uani 1 1 d . .
C12 C 0.1066(2) 0.1562(5) 0.1134(9) 0.0321(19) Uani 1 1 d . .
H12A H 0.0890 0.1708 0.1599 0.038 Uiso 1 1 calc R .
C13 C 0.1119(2) 0.0674(6) 0.0869(9) 0.0354(19) Uani 1 1 d . .
H13A H 0.0978 0.0229 0.1131 0.042 Uiso 1 1 calc R .
C14 C 0.1379(2) 0.0433(6) 0.0218(9) 0.035(2) Uani 1 1 d . .
C15 C 0.1565(2) 0.1131(6) -0.0181(9) 0.0323(19) Uani 1 1 d . .
H15A H 0.1744 0.0998 -0.0637 0.039 Uiso 1 1 calc R .
C16 C 0.1495(2) 0.2016(5) 0.0077(8) 0.0284(17) Uani 1 1 d . .
C17 C 0.1670(2) 0.2775(6) -0.0409(8) 0.0296(18) Uani 1 1 d . .
C18 C 0.1917(2) 0.2682(6) -0.1202(8) 0.0331(19) Uani 1 1 d . .
H18A H 0.1978 0.2101 -0.1459 0.040 Uiso 1 1 calc R .
C19 C 0.2075(2) 0.3428(6) -0.1623(9) 0.035(2) Uani 1 1 d . .
C20 C 0.1975(2) 0.4264(7) -0.1239(9) 0.041(2) Uani 1 1 d . .
H20A H 0.2076 0.4789 -0.1511 0.050 Uiso 1 1 calc R .
C21 C 0.1727(2) 0.4328(6) -0.0456(10) 0.040(2) Uani 1 1 d . .
H21A H 0.1662 0.4903 -0.0188 0.047 Uiso 1 1 calc R .
N22 N 0.15752(19) 0.3599(4) -0.0064(7) 0.0318(16) Uani 1 1 d . .
C23 C 0.1451(3) -0.0556(6) -0.0037(9) 0.040(2) Uani 1 1 d . .
C24 C 0.1545(3) -0.1032(7) 0.1267(11) 0.052(3) Uani 1 1 d . .
H24A H 0.1542 -0.1681 0.1128 0.078 Uiso 1 1 calc R .
H24B H 0.1394 -0.0875 0.1895 0.078 Uiso 1 1 calc R .
H24C H 0.1759 -0.0846 0.1612 0.078 Uiso 1 1 calc R .
C25 C 0.1137(2) -0.0992(6) -0.0660(9) 0.041(2) Uani 1 1 d . .
H25A H 0.1070 -0.0699 -0.1494 0.061 Uiso 1 1 calc R .
H25B H 0.0971 -0.0923 -0.0065 0.061 Uiso 1 1 calc R .
H25C H 0.1173 -0.1630 -0.0811 0.061 Uiso 1 1 calc R .
C26 C 0.1712(3) -0.0679(6) -0.0918(11) 0.051(3) Uani 1 1 d . .
H26A H 0.1915 -0.0500 -0.0451 0.076 Uiso 1 1 calc R .
H26B H 0.1668 -0.0308 -0.1701 0.076 Uiso 1 1 calc R .
H26C H 0.1723 -0.1309 -0.1173 0.076 Uiso 1 1 calc R .
C27 C 0.2356(2) 0.3357(7) -0.2455(9) 0.041(2) Uani 1 1 d . .
C28 C 0.2319(3) 0.3996(11) -0.3607(11) 0.066(4) Uani 1 1 d . .
H28A H 0.2499 0.3927 -0.4129 0.099 Uiso 1 1 calc R .
H28B H 0.2313 0.4612 -0.3285 0.099 Uiso 1 1 calc R .
H28C H 0.2121 0.3862 -0.4150 0.099 Uiso 1 1 calc R .
C29 C 0.2654(3) 0.3624(11) -0.1582(12) 0.067(4) Uani 1 1 d . .
H29A H 0.2640 0.3392 -0.0697 0.100 Uiso 1 1 calc R .
H29B H 0.2670 0.4278 -0.1550 0.100 Uiso 1 1 calc R .
H29C H 0.2841 0.3375 -0.1937 0.100 Uiso 1 1 calc R .
C30 C 0.2396(3) 0.2405(9) -0.2982(15) 0.075(4) Uani 1 1 d . .
H30A H 0.2565 0.2401 -0.3568 0.112 Uiso 1 1 calc R .
H30B H 0.2196 0.2212 -0.3464 0.112 Uiso 1 1 calc R .
H30C H 0.2451 0.1996 -0.2249 0.112 Uiso 1 1 calc R .
C31 C 0.0847(2) 0.3901(6) -0.0271(8) 0.036(2) Uani 1 1 d . .
H31A H 0.0674 0.4243 0.0082 0.043 Uiso 1 1 calc R .
H31B H 0.0935 0.4273 -0.0947 0.043 Uiso 1 1 calc R .
C32 C 0.0720(2) 0.3072(6) -0.0863(8) 0.0316(18) Uani 1 1 d . .
C33 C 0.0468(2) 0.2596(6) -0.0365(8) 0.037(2) Uani 1 1 d . .
H33A H 0.0369 0.2850 0.0339 0.044 Uiso 1 1 calc R .
C34 C 0.0362(2) 0.1791(6) -0.0853(8) 0.0345(19) Uani 1 1 d . .
H34A H 0.0192 0.1495 -0.0488 0.041 Uiso 1 1 calc R .
C35 C 0.0503(2) 0.1399(6) -0.1898(8) 0.0312(18) Uani 1 1 d . .
C36 C 0.0735(2) 0.1856(6) -0.2445(8) 0.035(2) Uani 1 1 d . .
H36A H 0.0822 0.1611 -0.3185 0.043 Uiso 1 1 calc R .
C37 C 0.0847(2) 0.2663(6) -0.1948(8) 0.0338(19) Uani 1 1 d . .
H37A H 0.1013 0.2956 -0.2341 0.041 Uiso 1 1 calc R .
C38 C 0.0394(2) 0.0514(6) -0.2469(9) 0.0342(19) Uani 1 1 d . .
O39 O 0.04140(15) 0.0338(4) -0.3626(6) 0.0376(15) Uani 1 1 d . .
N40 N 0.02778(17) -0.0068(5) -0.1629(7) 0.0330(16) Uani 1 1 d . .
H40A H 0.0294 0.0066 -0.0791 0.040 Uiso 1 1 calc R .
C41 C 0.0131(2) -0.0890(6) -0.2042(8) 0.0299(18) Uani 1 1 d . .
C42 C 0.0261(2) -0.1699(7) -0.1569(9) 0.040(2) Uani 1 1 d . .
H42A H 0.0440 -0.1698 -0.0934 0.048 Uiso 1 1 calc R .
C43 C 0.0130(2) -0.2504(7) -0.2024(10) 0.046(2) Uani 1 1 d . .
H43A H 0.0217 -0.3053 -0.1691 0.069 Uiso 1 1 calc R .
C51A C 0.0213(8) 0.595(2) 0.130(3) 0.084(9) Uiso 0.25 1 d PD 1
C52A C 0.0035(8) 0.540(2) 0.216(3) 0.093(11) Uiso 0.25 1 d PD 1
C53A C -0.0167(16) 0.582(6) 0.305(6) 0.101(14) Uiso 0.25 1 d PD 1
O54A O 0.0090(15) 0.461(3) 0.198(5) 0.124(17) Uiso 0.25 1 d PD 1
C51B C 0.0213(8) 0.595(2) 0.130(3) 0.084(9) Uiso 0.25 1 d PD 2
C52B C 0.0035(8) 0.540(2) 0.216(3) 0.093(11) Uiso 0.25 1 d PD 2
C53B C 0.003(2) 0.461(4) 0.132(8) 0.124(17) Uiso 0.25 1 d PD 2
O54B O -0.0077(14) 0.551(4) 0.319(4) 0.101(14) Uiso 0.25 1 d PD 2

loop_
_atom_site_aniso_label
_atom_site_aniso_U_11
_atom_site_aniso_U_22
_atom_site_aniso_U_33
_atom_site_aniso_U_23
_atom_site_aniso_U_13
_atom_site_aniso_U_12
Pt 0.0366(2) 0.02234(18) 0.0335(2) -0.00186(12) 0.00847(14) 0.00156(13)
I 0.0552(4) 0.0268(3) 0.0457(4) -0.0015(2) -0.0058(3) 0.0011(3)
C1 0.062(7) 0.019(4) 0.055(6) -0.013(4) 0.006(5) 0.010(4)
C2 0.047(6) 0.039(5) 0.043(5) 0.001(4) 0.020(5) 0.002(4)
N11 0.031(4) 0.026(3) 0.032(4) -0.001(3) 0.006(3) -0.001(3)
C12 0.038(5) 0.022(4) 0.035(5) 0.005(3) -0.002(4) -0.003(4)
C13 0.036(5) 0.035(5) 0.036(4) 0.000(4) 0.008(4) 0.004(4)
C14 0.040(5) 0.025(4) 0.041(5) -0.002(4) 0.005(4) 0.001(4)
C15 0.028(5) 0.032(4) 0.039(5) -0.003(4) 0.014(4) -0.003(3)
C16 0.028(4) 0.026(4) 0.030(4) -0.005(3) 0.000(3) 0.003(3)
C17 0.028(5) 0.028(4) 0.034(4) 0.000(3) 0.011(3) 0.007(3)
C18 0.030(5) 0.029(4) 0.040(5) -0.007(4) -0.002(4) -0.001(3)
C19 0.033(5) 0.033(4) 0.041(5) 0.004(4) 0.010(4) 0.002(4)
C20 0.038(5) 0.041(5) 0.045(5) 0.010(4) 0.007(4) -0.002(4)
C21 0.037(5) 0.030(5) 0.053(6) 0.006(4) 0.010(4) -0.002(4)
N22 0.045(5) 0.016(3) 0.035(4) 0.000(3) 0.011(3) 0.000(3)
C23 0.052(6) 0.021(4) 0.046(5) -0.003(4) 0.010(4) -0.003(4)
C24 0.059(7) 0.034(5) 0.061(7) 0.004(5) -0.006(5) 0.004(5)
C25 0.052(6) 0.028(4) 0.043(5) -0.009(4) 0.008(4) -0.001(4)
C26 0.066(7) 0.019(4) 0.070(7) -0.005(4) 0.025(6) 0.006(4)
C27 0.027(5) 0.056(6) 0.040(5) 0.003(4) 0.011(4) -0.006(4)
C28 0.056(8) 0.103(11) 0.041(6) 0.010(7) 0.014(5) -0.009(7)
C29 0.027(6) 0.125(12) 0.049(6) 0.021(7) 0.011(5) 0.001(6)
C30 0.067(9) 0.055(7) 0.113(11) -0.016(7) 0.064(8) -0.005(6)
C31 0.042(5) 0.037(5) 0.029(4) 0.009(4) 0.006(4) 0.003(4)
C32 0.024(4) 0.044(5) 0.027(4) 0.006(4) 0.003(3) 0.008(4)
C33 0.043(6) 0.039(5) 0.030(4) -0.004(4) 0.010(4) 0.001(4)
C34 0.027(5) 0.045(5) 0.033(4) 0.002(4) 0.010(4) 0.000(4)
C35 0.028(4) 0.033(4) 0.032(4) -0.003(3) 0.002(3) -0.002(3)
C36 0.044(6) 0.039(5) 0.024(4) -0.002(4) 0.006(4) 0.006(4)
C37 0.029(5) 0.039(5) 0.033(4) -0.004(4) 0.004(4) -0.003(4)
C38 0.035(5) 0.031(4) 0.036(5) -0.003(4) 0.000(4) -0.001(4)
O39 0.035(4) 0.049(4) 0.029(3) -0.004(3) 0.005(3) -0.005(3)
N40 0.029(4) 0.042(4) 0.030(4) 0.000(3) 0.008(3) -0.001(3)
C41 0.029(4) 0.030(4) 0.033(4) 0.001(3) 0.012(3) 0.002(3)
C42 0.037(5) 0.041(5) 0.043(5) 0.007(4) 0.012(4) 0.005(4)
C43 0.046(6) 0.038(5) 0.058(6) 0.011(5) 0.026(5) 0.004(4)

loop_
_atom_type_symbol
_atom_type_description
_atom_type_scat_dispersion_real
_atom_type_scat_dispersion_imag
_atom_type_scat_source
C C 0.0033 0.0016 'International Tables Vol C Tables 4.2.6.8 and 6.1.1.4'
H H 0.0000 0.0000 'International Tables Vol C Tables 4.2.6.8 and 6.1.1.4'
N N 0.0061 0.0033 'International Tables Vol C Tables 4.2.6.8 and 6.1.1.4'
O O 0.0106 0.0060 'International Tables Vol C Tables 4.2.6.8 and 6.1.1.4'
I I -0.4742 1.8119 'International Tables Vol C Tables 4.2.6.8 and 6.1.1.4'
Pt Pt -1.7033 8.3905 'International Tables Vol C Tables 4.2.6.8 and 6.1.1.4'

loop_
_geom_angle_atom_site_label_1
_geom_angle_atom_site_label_2
_geom_angle_atom_site_label_3
_geom_angle
_geom_angle_site_symmetry_1
_geom_angle_site_symmetry_3
C2 Pt C1 85.9(4) . .
C2 Pt C31 89.2(4) . .
C1 Pt C31 84.2(4) . .
C2 Pt N22 175.7(3) . .
C1 Pt N22 97.9(4) . .
C31 Pt N22 93.3(3) . .
C2 Pt N11 100.2(3) . .
C1 Pt N11 173.9(4) . .
C31 Pt N11 95.2(3) . .
N22 Pt N11 76.1(3) . .
C2 Pt I 90.1(3) . .
C1 Pt I 94.3(3) . .
C31 Pt I 178.4(3) . .
N22 Pt I 87.6(2) . .
N11 Pt I 86.39(19) . .
Pt C1 H1A 109.5 . .
Pt C1 H1B 109.5 . .
H1A C1 H1B 109.5 . .
Pt C1 H1C 109.5 . .
H1A C1 H1C 109.5 . .
H1B C1 H1C 109.5 . .
Pt C2 H2A 109.5 . .
Pt C2 H2B 109.5 . .
H2A C2 H2B 109.5 . .
Pt C2 H2C 109.5 . .
H2A C2 H2C 109.5 . .
H2B C2 H2C 109.5 . .
C12 N11 C16 117.9(8) . .
C12 N11 Pt 126.9(6) . .
C16 N11 Pt 115.2(5) . .
N11 C12 C13 123.8(9) . .
N11 C12 H12A 118.1 . .
C13 C12 H12A 118.1 . .
C12 C13 C14 119.8(9) . .
C12 C13 H13A 120.1 . .
C14 C13 H13A 120.1 . .
C13 C14 C15 116.4(8) . .
C13 C14 C23 120.9(8) . .
C15 C14 C23 122.7(8) . .
C16 C15 C14 121.2(8) . .
C16 C15 H15A 119.4 . .
C14 C15 H15A 119.4 . .
N11 C16 C15 120.8(8) . .
N11 C16 C17 116.1(7) . .
C15 C16 C17 123.0(8) . .
N22 C17 C18 120.2(8) . .
N22 C17 C16 116.1(7) . .
C18 C17 C16 123.6(8) . .
C19 C18 C17 120.8(8) . .
C19 C18 H18A 119.6 . .
C17 C18 H18A 119.6 . .
C20 C19 C18 117.7(9) . .
C20 C19 C27 119.6(9) . .
C18 C19 C27 122.6(8) . .
C19 C20 C21 119.7(9) . .
C19 C20 H20A 120.1 . .
C21 C20 H20A 120.1 . .
N22 C21 C20 121.8(9) . .
N22 C21 H21A 119.1 . .
C20 C21 H21A 119.1 . .
C21 N22 C17 119.7(8) . .
C21 N22 Pt 124.2(6) . .
C17 N22 Pt 115.8(5) . .
C26 C23 C24 109.0(9) . .
C26 C23 C14 113.0(8) . .
C24 C23 C14 109.7(8) . .
C26 C23 C25 110.4(8) . .
C24 C23 C25 107.5(8) . .
C14 C23 C25 107.1(8) . .
C23 C24 H24A 109.5 . .
C23 C24 H24B 109.5 . .
H24A C24 H24B 109.5 . .
C23 C24 H24C 109.5 . .
H24A C24 H24C 109.5 . .
H24B C24 H24C 109.5 . .
C23 C25 H25A 109.5 . .
C23 C25 H25B 109.5 . .
H25A C25 H25B 109.5 . .
C23 C25 H25C 109.5 . .
H25A C25 H25C 109.5 . .
H25B C25 H25C 109.5 . .
C23 C26 H26A 109.5 . .
C23 C26 H26B 109.5 . .
H26A C26 H26B 109.5 . .
C23 C26 H26C 109.5 . .
H26A C26 H26C 109.5 . .
H26B C26 H26C 109.5 . .
C28 C27 C29 108.1(9) . .
C28 C27 C19 111.3(9) . .
C29 C27 C19 107.1(8) . .
C28 C27 C30 108.4(10) . .
C29 C27 C30 109.8(11) . .
C19 C27 C30 112.1(8) . .
C27 C28 H28A 109.5 . .
C27 C28 H28B 109.5 . .
H28A C28 H28B 109.5 . .
C27 C28 H28C 109.5 . .
H28A C28 H28C 109.5 . .
H28B C28 H28C 109.5 . .
C27 C29 H29A 109.5 . .
C27 C29 H29B 109.5 . .
H29A C29 H29B 109.5 . .
C27 C29 H29C 109.5 . .
H29A C29 H29C 109.5 . .
H29B C29 H29C 109.5 . .
C27 C30 H30A 109.5 . .
C27 C30 H30B 109.5 . .
H30A C30 H30B 109.5 . .
C27 C30 H30C 109.5 . .
H30A C30 H30C 109.5 . .
H30B C30 H30C 109.5 . .
C32 C31 Pt 110.9(6) . .
C32 C31 H31A 109.5 . .
Pt C31 H31A 109.5 . .
C32 C31 H31B 109.5 . .
Pt C31 H31B 109.5 . .
H31A C31 H31B 108.1 . .
C33 C32 C37 115.0(8) . .
C33 C32 C31 122.4(8) . .
C37 C32 C31 122.6(8) . .
C34 C33 C32 122.9(8) . .
C34 C33 H33A 118.5 . .
C32 C33 H33A 118.5 . .
C33 C34 C35 119.9(8) . .
C33 C34 H34A 120.0 . .
C35 C34 H34A 120.0 . .
C36 C35 C34 118.9(8) . .
C36 C35 C38 119.2(8) . .
C34 C35 C38 121.8(8) . .
C35 C36 C37 121.5(8) . .
C35 C36 H36A 119.2 . .
C37 C36 H36A 119.2 . .
C36 C37 C32 121.7(9) . .
C36 C37 H37A 119.2 . .
C32 C37 H37A 119.2 . .
O39 C38 N40 122.9(8) . .
O39 C38 C35 121.3(8) . .
N40 C38 C35 115.9(8) . .
C38 N40 C41 122.8(7) . .
C38 N40 H40A 118.6 . .
C41 N40 H40A 118.6 . .
C41 C41 C42 120.0(6) 2_554 .
C41 C41 N40 120.1(5) 2_554 .
C42 C41 N40 119.8(8) . .
C43 C42 C41 120.2(9) . .
C43 C42 H42A 119.9 . .
C41 C42 H42A 119.9 . .
C42 C43 C43 119.8(6) . 2_554
C42 C43 H43A 120.1 . .
C43 C43 H43A 120.1 2_554 .
C52A C52A C53A 121(7) 2 2
C52A C52A O54A 103(3) 2 .
C53A C52A O54A 121(7) 2 .
C53A C52A C53A 106(10) 2 .
O54A C52A C53A 130(5) . .
C52A C52A C51A 143(3) 2 .
O54A C52A C51A 110(4) . .
C53A C52A C51A 120(4) . .
C52A C52A O54A 48.0(19) 2 2
C53A C52A O54A 156(8) 2 2
O54A C52A O54A 56(5) . 2
C53A C52A O54A 74(4) . 2
C51A C52A O54A 165(3) . 2
C51A C53A C52A 130(10) 2 2
C51A C53A C52A 155(10) 2 .
C51A C53A O54A 110(10) 2 2
C52A C53A O54A 57(3) . 2
C51A C53A C53A 145(10) 2 2
C52A C53A C53A 48(6) 2 2
O54A C53A C53A 81(3) 2 2
C52A O54A O54A 76(3) . 2
O54A O54A C52A 47.7(19) 2 2
O54A O54A C53A 97(3) 2 2
C52A O54A C53A 49.8(19) 2 2
C52B O54B C51B 156(10) 2 2
C52B O54B C53B 83(10) 2 2
C51B O54B C53B 118(6) 2 2
C51B O54B O54B 137(4) 2 2
C53B O54B O54B 105(5) 2 2

loop_
_geom_bond_atom_site_label_1
_geom_bond_atom_site_label_2
_geom_bond_distance
_geom_bond_site_symmetry_2
Pt C2 2.066(9) .
Pt C1 2.074(8) .
Pt C31 2.105(9) .
Pt N22 2.159(8) .
Pt N11 2.167(7) .
Pt I 2.7667(7) .
C1 H1A 0.9800 .
C1 H1B 0.9800 .
C1 H1C 0.9800 .
C2 H2A 0.9800 .
C2 H2B 0.9800 .
C2 H2C 0.9800 .
N11 C12 1.330(11) .
N11 C16 1.359(11) .
C12 C13 1.376(12) .
C12 H12A 0.9500 .
C13 C14 1.389(13) .
C13 H13A 0.9500 .
C14 C15 1.394(12) .
C14 C23 1.537(12) .
C15 C16 1.388(12) .
C15 H15A 0.9500 .
C16 C17 1.470(12) .
C17 N22 1.353(10) .
C17 C18 1.392(12) .
C18 C19 1.391(12) .
C18 H18A 0.9500 .
C19 C20 1.387(13) .
C19 C27 1.537(13) .
C20 C21 1.388(14) .
C20 H20A 0.9500 .
C21 N22 1.346(11) .
C21 H21A 0.9500 .
C23 C26 1.506(14) .
C23 C24 1.535(14) .
C23 C25 1.562(14) .
C24 H24A 0.9800 .
C24 H24B 0.9800 .
C24 H24C 0.9800 .
C25 H25A 0.9800 .
C25 H25B 0.9800 .
C25 H25C 0.9800 .
C26 H26A 0.9800 .
C26 H26B 0.9800 .
C26 H26C 0.9800 .
C27 C28 1.517(16) .
C27 C29 1.526(15) .
C27 C30 1.537(16) .
C28 H28A 0.9800 .
C28 H28B 0.9800 .
C28 H28C 0.9800 .
C29 H29A 0.9800 .
C29 H29B 0.9800 .
C29 H29C 0.9800 .
C30 H30A 0.9800 .
C30 H30B 0.9800 .
C30 H30C 0.9800 .
C31 C32 1.461(13) .
C31 H31A 0.9900 .
C31 H31B 0.9900 .
C32 C33 1.418(13) .
C32 C37 1.422(12) .
C33 C34 1.363(13) .
C33 H33A 0.9500 .
C34 C35 1.408(12) .
C34 H34A 0.9500 .
C35 C36 1.362(13) .
C35 C38 1.500(12) .
C36 C37 1.376(13) .
C36 H36A 0.9500 .
C37 H37A 0.9500 .
C38 O39 1.229(10) .
C38 N40 1.352(12) .
N40 C41 1.423(11) .
N40 H40A 0.8800 .
C41 C41 1.382(17) 2_554
C41 C42 1.397(13) .
C42 C43 1.385(15) .
C42 H42A 0.9500 .
C43 C43 1.40(2) 2_554
C43 H43A 0.9500 .
C51A C53A 0.74(5) 2
C51A C52A 1.462(14) .
C52A C52A 0.79(5) 2
C52A C53A 0.88(7) 2
C52A O54A 1.22(2) .
C52A C53A 1.46(2) .
C52A O54A 1.60(4) 2
C53A C51A 0.74(5) 2
C53A C52A 0.88(7) 2
C53A O54A 1.83(9) 2
C53A C53A 1.90(10) 2
O54A O54A 1.37(11) 2
O54A C52A 1.60(4) 2
O54A C53A 1.83(9) 2
C53B O54B 1.44(9) 2
C53B C52B 2.00(6) 2
O54B C52B 0.44(5) 2
O54B C51B 1.05(5) 2
O54B C53B 1.44(9) 2
O54B O54B 1.61(7) 2

loop_
_geom_hbond_atom_site_label_D
_geom_hbond_atom_site_label_H
_geom_hbond_atom_site_label_A
_geom_hbond_distance_DH
_geom_hbond_distance_HA
_geom_hbond_distance_DA
_geom_hbond_angle_DHA
_geom_hbond_site_symmetry_A
N40 H40A O39 0.88 2.31 3.108(9) 150.4 6_556

loop_
_geom_torsion_atom_site_label_1
_geom_torsion_atom_site_label_2
_geom_torsion_atom_site_label_3
_geom_torsion_atom_site_label_4
_geom_torsion
_geom_torsion_site_symmetry_1
_geom_torsion_site_symmetry_4
C2 Pt N11 C12 7.4(8) . .
C31 Pt N11 C12 -82.7(8) . .
N22 Pt N11 C12 -174.8(8) . .
I Pt N11 C12 96.8(7) . .
C2 Pt N11 C16 -170.3(6) . .
C31 Pt N11 C16 99.6(6) . .
N22 Pt N11 C16 7.5(6) . .
I Pt N11 C16 -80.9(6) . .
C16 N11 C12 C13 1.9(13) . .
Pt N11 C12 C13 -175.8(7) . .
N11 C12 C13 C14 1.5(14) . .
C12 C13 C14 C15 -2.7(13) . .
C12 C13 C14 C23 177.3(9) . .
C13 C14 C15 C16 0.6(14) . .
C23 C14 C15 C16 -179.3(8) . .
C12 N11 C16 C15 -3.9(12) . .
Pt N11 C16 C15 173.9(6) . .
C12 N11 C16 C17 174.2(7) . .
Pt N11 C16 C17 -7.9(9) . .
C14 C15 C16 N11 2.8(13) . .
C14 C15 C16 C17 -175.3(8) . .
N11 C16 C17 N22 2.5(11) . .
C15 C16 C17 N22 -179.4(8) . .
N11 C16 C17 C18 -176.1(8) . .
C15 C16 C17 C18 2.0(13) . .
N22 C17 C18 C19 1.8(13) . .
C16 C17 C18 C19 -179.6(8) . .
C17 C18 C19 C20 -0.8(14) . .
C17 C18 C19 C27 177.6(8) . .
C18 C19 C20 C21 0.3(14) . .
C27 C19 C20 C21 -178.1(9) . .
C19 C20 C21 N22 -0.8(15) . .
C20 C21 N22 C17 1.7(14) . .
C20 C21 N22 Pt 176.2(7) . .
C18 C17 N22 C21 -2.2(13) . .
C16 C17 N22 C21 179.1(8) . .
C18 C17 N22 Pt -177.1(6) . .
C16 C17 N22 Pt 4.2(10) . .
C1 Pt N22 C21 0.0(8) . .
C31 Pt N22 C21 84.6(8) . .
N11 Pt N22 C21 179.1(8) . .
I Pt N22 C21 -94.0(8) . .
C1 Pt N22 C17 174.6(7) . .
C31 Pt N22 C17 -100.7(7) . .
N11 Pt N22 C17 -6.2(6) . .
I Pt N22 C17 80.7(6) . .
C13 C14 C23 C26 171.8(9) . .
C15 C14 C23 C26 -8.3(14) . .
C13 C14 C23 C24 -66.4(12) . .
C15 C14 C23 C24 113.5(10) . .
C13 C14 C23 C25 50.0(11) . .
C15 C14 C23 C25 -130.1(9) . .
C20 C19 C27 C28 -48.6(13) . .
C18 C19 C27 C28 133.0(11) . .
C20 C19 C27 C29 69.4(12) . .
C18 C19 C27 C29 -109.0(11) . .
C20 C19 C27 C30 -170.1(11) . .
C18 C19 C27 C30 11.5(14) . .
C2 Pt C31 C32 -88.8(7) . .
C1 Pt C31 C32 -174.7(7) . .
N22 Pt C31 C32 87.6(6) . .
N11 Pt C31 C32 11.4(7) . .
Pt C31 C32 C33 87.1(9) . .
Pt C31 C32 C37 -90.4(9) . .
C37 C32 C33 C34 2.3(13) . .
C31 C32 C33 C34 -175.3(9) . .
C32 C33 C34 C35 -0.1(14) . .
C33 C34 C35 C36 -3.1(13) . .
C33 C34 C35 C38 -179.9(8) . .
C34 C35 C36 C37 3.9(14) . .
C38 C35 C36 C37 -179.2(8) . .
C35 C36 C37 C32 -1.6(14) . .
C33 C32 C37 C36 -1.5(13) . .
C31 C32 C37 C36 176.2(8) . .
C36 C35 C38 O39 -26.8(13) . .
C34 C35 C38 O39 150.0(9) . .
C36 C35 C38 N40 152.2(9) . .
C34 C35 C38 N40 -30.9(12) . .
O39 C38 N40 C41 -8.5(14) . .
C35 C38 N40 C41 172.5(8) . .
C38 N40 C41 C41 -57.6(14) . 2_554
C38 N40 C41 C42 119.1(10) . .
C41 C41 C42 C43 0.5(15) 2_554 .
N40 C41 C42 C43 -176.2(8) . .
C41 C42 C43 C43 1.0(17) . 2_554
C53A C51A C52A C52A 25(17) 2 2
C53A C51A C52A O54A -125(19) 2 .
C53A C51A C52A C53A 55(19) 2 .
C53A C51A C52A O54A -104(25) 2 2
C52A C52A C53A C51A 34(25) 2 2
O54A C52A C53A C51A 69(29) . 2
O54A C52A C53A C51A 64(29) 2 2
C53A C52A C53A C52A -125(16) 2 2
O54A C52A C53A C52A 35(10) . 2
C51A C52A C53A C52A -144(10) . 2
O54A C52A C53A C52A 30(9) 2 2
C52A C52A C53A O54A -30(9) 2 2
C53A C52A C53A O54A -155(8) 2 2
O54A C52A C53A O54A 5(5) . 2
C51A C52A C53A O54A -174(4) . 2
C52A C52A C53A C53A 125(16) 2 2
O54A C52A C53A C53A 160(7) . 2
C51A C52A C53A C53A -19(7) . 2
O54A C52A C53A C53A 155(8) 2 2
C52A C52A O54A O54A 12(6) 2 2
C53A C52A O54A O54A 152(9) 2 2
C53A C52A O54A O54A -6(6) . 2
C51A C52A O54A O54A 174(5) . 2
C53A C52A O54A C52A 140(12) 2 2
C53A C52A O54A C52A -18(6) . 2
C51A C52A O54A C52A 162(6) . 2
O54A C52A O54A C52A -12(6) 2 2
C52A C52A O54A C53A -140(12) 2 2
C53A C52A O54A C53A -158(7) . 2
C51A C52A O54A C53A 22(7) . 2
O54A C52A O54A C53A -152(9) 2 2
